data_7002806
loop_
_publ_author_name
'Liu, Yen-Shen'
'Tang, Ming-Feng'
'Lii, Kwang-Hwa'

_publ_section_title
;
 Rare earth metal squarates incorporating ethylene glycol ligand with a
 three-dimensional framework structure: RE(C4O4)1.5(C2H6O2) (RE = Y,
 La--Nd, Sm--Lu)
;
_journal_issue 44
_journal_name_full 'Dalton Transactions'
_journal_page_first 9781
_journal_page_last 9786
_journal_paper_doi 10.1039/b911962k
_journal_year 2009
_chemical_formula_moiety Lu(C4O4)1.5(C2H6O2)
_chemical_formula_sum 'C8 H6 Lu O8'
_chemical_formula_weight 405.10
_chemical_name_systematic
;
?
;
_space_group_IT_number 15
_symmetry_cell_setting monoclinic
_symmetry_space_group_name_Hall '-C 2yc'
_symmetry_space_group_name_H-M 'C 1 2/c 1'
_atom_sites_solution_hydrogens difmap
_atom_sites_solution_primary direct
_atom_sites_solution_secondary difmap
_audit_creation_method SHELXL-97
_cell_angle_alpha 90.00
_cell_angle_beta 99.177(2)
_cell_angle_gamma 90.00
_cell_formula_units_Z 8
_cell_length_a 12.6351(5)
_cell_length_b 12.0129(5)
_cell_length_c 12.4584(5)
_cell_measurement_temperature 296(2)
_cell_volume 1866.78(13)
_computing_cell_refinement 'Bruker SHELXTL'
_computing_data_collection 'Bruker SHELXTL'
_computing_data_reduction 'Bruker SHELXTL'
_computing_molecular_graphics Diamond
_computing_structure_refinement 'SHELXL-97 (Sheldrick, 1997)'
_computing_structure_solution 'SHELXS-97 (Sheldrick, 1990)'
_diffrn_ambient_temperature 296(2)
_diffrn_measured_fraction_theta_full 0.985
_diffrn_measured_fraction_theta_max 0.985
_diffrn_measurement_device_type 'CCD area detector'
_diffrn_measurement_method 'phi and omega scans'
_diffrn_radiation_monochromator graphite
_diffrn_radiation_source 'fine-focus sealed tube'
_diffrn_radiation_type MoK\a
_diffrn_radiation_wavelength 0.71073
_diffrn_reflns_av_R_equivalents 0.0175
_diffrn_reflns_av_sigmaI/netI 0.0162
_diffrn_reflns_limit_h_max 14
_diffrn_reflns_limit_h_min -16
_diffrn_reflns_limit_k_max 16
_diffrn_reflns_limit_k_min -16
_diffrn_reflns_limit_l_max 16
_diffrn_reflns_limit_l_min -11
_diffrn_reflns_number 8336
_diffrn_reflns_theta_full 28.44
_diffrn_reflns_theta_max 28.44
_diffrn_reflns_theta_min 2.35
_exptl_absorpt_coefficient_mu 10.609
_exptl_absorpt_correction_T_max 0.7457
_exptl_absorpt_correction_T_min 0.4797
_exptl_absorpt_correction_type empirical
_exptl_crystal_colour light-orange
_exptl_crystal_density_diffrn 2.883
_exptl_crystal_density_method 'not measured'
_exptl_crystal_description pillar-like
_exptl_crystal_F_000 1512
_exptl_crystal_size_max 0.20
_exptl_crystal_size_mid 0.10
_exptl_crystal_size_min 0.10
_refine_diff_density_max 0.668
_refine_diff_density_min -1.119
_refine_diff_density_rms 0.134
_refine_ls_extinction_method none
_refine_ls_goodness_of_fit_ref 1.066
_refine_ls_hydrogen_treatment mixed
_refine_ls_matrix_type full
_refine_ls_number_parameters 174
_refine_ls_number_reflns 2326
_refine_ls_number_restraints 0
_refine_ls_restrained_S_all 1.066
_refine_ls_R_factor_all 0.0156
_refine_ls_R_factor_gt 0.0147
_refine_ls_shift/su_max 0.001
_refine_ls_shift/su_mean 0.000
_refine_ls_structure_factor_coef Fsqd
_refine_ls_weighting_details 'calc w=1/[\s^2^(Fo^2^)+(0.0188P)^2^+4.7692P] where P=(Fo^2^+2Fc^2^)/3'
_refine_ls_weighting_scheme calc
_refine_ls_wR_factor_gt 0.0362
_refine_ls_wR_factor_ref 0.0367
_reflns_number_gt 2234
_reflns_number_total 2326
_reflns_threshold_expression >2sigma(I)
_cod_data_source_file b911962k.txt
_cod_data_source_block LuSqEg
_cod_original_sg_symbol_H-M C2/c
_cod_database_code 7002806

loop_
_symmetry_equiv_pos_as_xyz
'x, y, z'
'-x, y, -z+1/2'
'x+1/2, y+1/2, z'
'-x+1/2, y+1/2, -z+1/2'
'-x, -y, -z'
'x, -y, z-1/2'
'-x+1/2, -y+1/2, -z'
'x+1/2, -y+1/2, z-1/2'

loop_
_atom_site_label
_atom_site_type_symbol
_atom_site_fract_x
_atom_site_fract_y
_atom_site_fract_z
_atom_site_U_iso_or_equiv
_atom_site_adp_type
_atom_site_occupancy
_atom_site_symmetry_multiplicity
_atom_site_calc_flag
_atom_site_refinement_flags
_atom_site_disorder_assembly
_atom_site_disorder_group
Lu1 Lu 0.272123(7) 0.463111(7) 0.222391(8) 0.00995(4) Uani 1 1 d . . .
O1 O 0.23999(15) 0.41073(14) 0.40041(14) 0.0160(4) Uani 1 1 d . . .
O2 O 0.21038(15) 0.14582(14) 0.34453(14) 0.0169(4) Uani 1 1 d . . .
O3 O 0.36844(16) 0.43336(18) 0.08861(17) 0.0220(4) Uani 1 1 d . . .
O4 O 0.60071(16) 0.55093(15) 0.16190(16) 0.0189(4) Uani 1 1 d . . .
O5 O 0.37687(16) 0.31630(17) 0.27661(18) 0.0249(4) Uani 1 1 d . . .
O6 O 0.37393(17) 0.04883(16) 0.24163(19) 0.0232(4) Uani 1 1 d . . .
O7 O 0.14976(18) 0.46722(16) 0.04955(19) 0.0221(4) Uani 1 1 d . . .
O8 O 0.15986(19) 0.30935(18) 0.19105(19) 0.0299(5) Uani 1 1 d . . .
C1 C 0.24587(19) 0.3222(2) 0.4538(2) 0.0129(4) Uani 1 1 d . . .
C2 C 0.23298(19) 0.20257(19) 0.4294(2) 0.0130(4) Uani 1 1 d . . .
C3 C 0.4407(2) 0.47004(19) 0.0405(2) 0.0148(5) Uani 1 1 d . . .
C4 C 0.5455(2) 0.5220(2) 0.0734(2) 0.0144(5) Uani 1 1 d . . .
C5 C 0.44357(18) 0.2454(2) 0.2579(2) 0.0137(5) Uani 1 1 d . . .
C6 C 0.44263(18) 0.1239(2) 0.2505(2) 0.0129(4) Uani 1 1 d . . .
C7 C 0.0861(3) 0.3697(3) 0.0174(3) 0.0313(7) Uani 1 1 d . . .
C8 C 0.0597(3) 0.3192(3) 0.1190(3) 0.0303(7) Uani 1 1 d . . .
H7A H 0.126(3) 0.311(3) -0.019(3) 0.036 Uiso 1 1 d . . .
H7B H 0.014(3) 0.386(3) -0.029(3) 0.036 Uiso 1 1 d . . .
H8A H 0.009(3) 0.374(3) 0.151(3) 0.036 Uiso 1 1 d . . .
H8B H 0.021(3) 0.242(3) 0.098(3) 0.036 Uiso 1 1 d . . .
H7O H 0.184(4) 0.480(3) 0.005(4) 0.038(12) Uiso 1 1 d . . .
H8O H 0.169(3) 0.254(3) 0.223(3) 0.029(10) Uiso 1 1 d . . .

loop_
_atom_site_aniso_label
_atom_site_aniso_U_11
_atom_site_aniso_U_22
_atom_site_aniso_U_33
_atom_site_aniso_U_23
_atom_site_aniso_U_13
_atom_site_aniso_U_12
Lu1 0.01044(6) 0.00912(6) 0.01014(7) 0.00093(3) 0.00115(4) 0.00146(3)
O1 0.0256(9) 0.0103(8) 0.0125(9) 0.0018(6) 0.0040(7) 0.0015(7)
O2 0.0266(9) 0.0115(8) 0.0118(9) -0.0037(6) 0.0006(7) -0.0008(7)
O3 0.0206(9) 0.0276(10) 0.0199(10) 0.0022(8) 0.0098(8) -0.0023(8)
O4 0.0203(9) 0.0202(9) 0.0139(10) -0.0036(7) -0.0043(8) 0.0034(7)
O5 0.0254(10) 0.0180(9) 0.0339(12) 0.0065(8) 0.0131(9) 0.0121(8)
O6 0.0212(10) 0.0205(10) 0.0298(12) -0.0070(8) 0.0095(9) -0.0110(7)
O7 0.0229(10) 0.0268(11) 0.0160(11) 0.0034(7) 0.0013(9) -0.0053(7)
O8 0.0377(12) 0.0166(10) 0.0292(12) 0.0107(9) -0.0138(10) -0.0093(9)
C1 0.0149(11) 0.0123(11) 0.0115(11) -0.0019(9) 0.0016(9) 0.0002(8)
C2 0.0162(11) 0.0116(10) 0.0110(11) -0.0001(9) 0.0015(9) -0.0001(8)
C3 0.0159(11) 0.0153(11) 0.0133(13) 0.0006(8) 0.0024(10) 0.0021(8)
C4 0.0146(11) 0.0156(11) 0.0127(12) 0.0004(9) 0.0013(9) 0.0037(9)
C5 0.0145(11) 0.0136(11) 0.0131(11) 0.0030(9) 0.0022(9) 0.0027(8)
C6 0.0142(11) 0.0134(11) 0.0115(11) 0.0000(9) 0.0031(9) -0.0006(8)
C7 0.0343(16) 0.0308(16) 0.0245(16) 0.0014(12) -0.0088(13) -0.0087(13)
C8 0.0308(15) 0.0250(15) 0.0311(17) 0.0069(12) -0.0072(13) -0.0106(12)

loop_
_atom_type_symbol
_atom_type_description
_atom_type_scat_dispersion_real
_atom_type_scat_dispersion_imag
_atom_type_scat_source
C C 0.0033 0.0016 'International Tables Vol C Tables 4.2.6.8 and 6.1.1.4'
H H 0.0000 0.0000 'International Tables Vol C Tables 4.2.6.8 and 6.1.1.4'
O O 0.0106 0.0060 'International Tables Vol C Tables 4.2.6.8 and 6.1.1.4'
Lu Lu -0.4720 5.8584 'International Tables Vol C Tables 4.2.6.8 and 6.1.1.4'

loop_
_geom_angle_atom_site_label_1
_geom_angle_atom_site_label_2
_geom_angle_atom_site_label_3
_geom_angle
_geom_angle_site_symmetry_1
_geom_angle_site_symmetry_3
_geom_angle_publ_flag
O6 Lu1 O3 142.24(8) 4 . ?
O6 Lu1 O5 140.64(7) 4 . ?
O3 Lu1 O5 74.61(8) . . ?
O6 Lu1 O4 100.68(8) 4 2_655 ?
O3 Lu1 O4 97.73(8) . 2_655 ?
O5 Lu1 O4 81.29(8) . 2_655 ?
O6 Lu1 O8 84.14(8) 4 . ?
O3 Lu1 O8 97.90(8) . . ?
O5 Lu1 O8 74.97(8) . . ?
O4 Lu1 O8 146.84(7) 2_655 . ?
O6 Lu1 O2 76.63(7) 4 4 ?
O3 Lu1 O2 78.12(7) . 4 ?
O5 Lu1 O2 138.60(7) . 4 ?
O4 Lu1 O2 72.14(6) 2_655 4 ?
O8 Lu1 O2 139.95(7) . 4 ?
O6 Lu1 O1 70.53(7) 4 . ?
O3 Lu1 O1 146.72(7) . . ?
O5 Lu1 O1 72.21(7) . . ?
O4 Lu1 O1 74.87(7) 2_655 . ?
O8 Lu1 O1 76.01(7) . . ?
O2 Lu1 O1 127.33(6) 4 . ?
O6 Lu1 O7 74.87(8) 4 . ?
O3 Lu1 O7 71.97(8) . . ?
O5 Lu1 O7 122.77(8) . . ?
O4 Lu1 O7 147.63(7) 2_655 . ?
O8 Lu1 O7 65.44(7) . . ?
O2 Lu1 O7 75.68(6) 4 . ?
O1 Lu1 O7 130.01(7) . . ?
C1 O1 Lu1 135.20(16) . . ?
C2 O2 Lu1 141.23(16) . 4_545 ?
C3 O3 Lu1 145.55(18) . . ?
C4 O4 Lu1 132.40(16) . 2_655 ?
C5 O5 Lu1 149.92(19) . . ?
C6 O6 Lu1 155.31(18) . 4_545 ?
C7 O7 Lu1 118.36(17) . . ?
C7 O7 H7O 108(3) . . ?
Lu1 O7 H7O 107(3) . . ?
C8 O8 Lu1 119.56(17) . . ?
C8 O8 H8O 116(3) . . ?
Lu1 O8 H8O 124(3) . . ?
O1 C1 C2 133.3(2) . 7_556 ?
O1 C1 C2 136.5(2) . . ?
C2 C1 C2 90.19(19) 7_556 . ?
O2 C2 C1 135.0(2) . 7_556 ?
O2 C2 C1 135.1(2) . . ?
C1 C2 C1 89.81(19) 7_556 . ?
O3 C3 C4 134.3(3) . 5_665 ?
O3 C3 C4 135.6(3) . . ?
C4 C3 C4 90.1(2) 5_665 . ?
O4 C4 C3 134.4(3) . 5_665 ?
O4 C4 C3 135.7(3) . . ?
C3 C4 C3 89.9(2) 5_665 . ?
O5 C5 C6 134.0(2) . . ?
O5 C5 C5 136.41(15) . 2_655 ?
C6 C5 C5 89.42(13) . 2_655 ?
O6 C6 C6 133.05(15) . 2_655 ?
O6 C6 C5 136.7(2) . . ?
C6 C6 C5 90.14(13) 2_655 . ?
O7 C7 C8 106.6(3) . . ?
O7 C7 H7A 113(2) . . ?
C8 C7 H7A 107(2) . . ?
O7 C7 H7B 114(2) . . ?
C8 C7 H7B 105(2) . . ?
H7A C7 H7B 110(3) . . ?
O8 C8 C7 105.7(3) . . ?
O8 C8 H8A 111(2) . . ?
C7 C8 H8A 108(2) . . ?
O8 C8 H8B 114(2) . . ?
C7 C8 H8B 108(2) . . ?
H8A C8 H8B 111(3) . . ?

loop_
_geom_bond_atom_site_label_1
_geom_bond_atom_site_label_2
_geom_bond_distance
_geom_bond_site_symmetry_2
_geom_bond_publ_flag
Lu1 O6 2.2205(19) 4 ?
Lu1 O3 2.2435(19) . ?
Lu1 O5 2.2435(19) . ?
Lu1 O4 2.2437(19) 2_655 ?
Lu1 O8 2.324(2) . ?
Lu1 O2 2.3707(17) 4 ?
Lu1 O1 2.4014(18) . ?
Lu1 O7 2.443(2) . ?
O1 C1 1.250(3) . ?
O2 C2 1.252(3) . ?
O2 Lu1 2.3707(17) 4_545 ?
O3 C3 1.250(3) . ?
O4 C4 1.256(3) . ?
O4 Lu1 2.2437(19) 2_655 ?
O5 C5 1.246(3) . ?
O6 C6 1.244(3) . ?
O6 Lu1 2.2205(19) 4_545 ?
O7 C7 1.441(4) . ?
O7 H7O 0.78(4) . ?
O8 C8 1.435(4) . ?
O8 H8O 0.77(4) . ?
C1 C2 1.469(3) 7_556 ?
C1 C2 1.473(3) . ?
C2 C1 1.469(3) 7_556 ?
C3 C4 1.460(4) 5_665 ?
C3 C4 1.462(4) . ?
C4 C3 1.460(4) 5_665 ?
C5 C6 1.462(3) . ?
C5 C5 1.471(5) 2_655 ?
C6 C6 1.452(4) 2_655 ?
C7 C8 1.489(5) . ?
C7 H7A 1.02(4) . ?
C7 H7B 1.01(4) . ?
C8 H8A 1.04(4) . ?
C8 H8B 1.06(4) . ?
